data_1540712
loop_
_publ_author_name
'Hooper, Thomas N.'
'Weller, Andrew'
'Beattie, Nicholas A.'
'Macgregor, Stuart Alan'

_publ_section_title
;
 Dehydrocoupling of Phosphine-Boranes Using the
 [RhCp*Me(PMe3)(CH2Cl2)][BArF4] Precatalyst: Stoichiometric and Catalytic
 Studies
;
_journal_name_full 'Chem. Sci.'
_journal_paper_doi 10.1039/C5SC04150C
_journal_year 2015
_chemical_formula_moiety 'C25 H37 B P2 Rh, C32 H12 B F24'
_chemical_formula_sum 'C57 H49 B2 F24 P2 Rh'
_chemical_formula_weight 1376.43
_chemical_properties_physical 'Air-sensitive, Moisture-sensitive, Hygroscopic, Oxygen-sensitive'
_space_group_crystal_system monoclinic
_space_group_IT_number 14
_space_group_name_Hall '-P 2ybc'
_space_group_name_H-M_alt 'P 1 21/c 1'
_symmetry_space_group_name_Hall '-P 2ybc'
_symmetry_space_group_name_H-M 'P 1 21/c 1'
_atom_sites_solution_hydrogens mixed
_audit_creation_method SHELXL-2014
_audit_update_record
;
2015-09-09 deposited with the CCDC.
2015-12-21 downloaded from the CCDC.
;
_cell_angle_alpha 90
_cell_angle_beta 107.20(3)
_cell_angle_gamma 90
_cell_formula_units_Z 4
_cell_length_a 12.721(3)
_cell_length_b 26.545(5)
_cell_length_c 18.270(4)
_cell_measurement_reflns_used 13410
_cell_measurement_temperature 150(2)
_cell_measurement_theta_max 27.485
_cell_measurement_theta_min 5.097
_cell_volume 5893(2)
_computing_cell_refinement 'Denzo/Scalepack (Otwinowski & Minor 1997)'
_computing_data_collection 'Collect (Nonius BV, 1997-2000)'
_computing_data_reduction 'Denzo/Scalepack (Otwinowski & Minor 1997)'
_computing_structure_refinement 'SHELXL-2014 (Sheldrick, 2014)'
_computing_structure_solution 'SHELXS-97 (Sheldrick, 2008)'
_diffrn_ambient_temperature 150(2)
_diffrn_detector_area_resol_mean 9
_diffrn_measured_fraction_theta_full 0.991
_diffrn_measured_fraction_theta_max 0.991
_diffrn_measurement_device '95mm CCD camera on \k-goniostat'
_diffrn_measurement_device_type KappaCCD
_diffrn_measurement_method CCD
_diffrn_radiation_monochromator 'horizonally mounted graphite crystal'
_diffrn_radiation_source 'fine-focus sealed tube'
_diffrn_radiation_type MoK\a
_diffrn_radiation_wavelength 0.71073
_diffrn_reflns_av_R_equivalents 0.0666
_diffrn_reflns_av_unetI/netI 0.1040
_diffrn_reflns_laue_measured_fraction_full 0.991
_diffrn_reflns_laue_measured_fraction_max 0.991
_diffrn_reflns_limit_h_max 16
_diffrn_reflns_limit_h_min -16
_diffrn_reflns_limit_k_max 34
_diffrn_reflns_limit_k_min -34
_diffrn_reflns_limit_l_max 23
_diffrn_reflns_limit_l_min -23
_diffrn_reflns_number 25072
_diffrn_reflns_point_group_measured_fraction_full 0.991
_diffrn_reflns_point_group_measured_fraction_max 0.991
_diffrn_reflns_theta_full 25.242
_diffrn_reflns_theta_max 27.459
_diffrn_reflns_theta_min 5.091
_exptl_absorpt_coefficient_mu 0.458
_exptl_absorpt_correction_T_max 1.0000
_exptl_absorpt_correction_T_min 0.9173
_exptl_absorpt_correction_type multi-scan
_exptl_absorpt_process_details 'Denzo/Scalepack (Otwinowski & Minor 1997)'
_exptl_crystal_colour yellow
_exptl_crystal_density_diffrn 1.551
_exptl_crystal_description rod
_exptl_crystal_F_000 2768
_exptl_crystal_recrystallization_method 'Re-crystallisation from solvent: '
_exptl_crystal_size_max 0.24
_exptl_crystal_size_mid 0.10
_exptl_crystal_size_min 0.08
_refine_diff_density_max 0.796
_refine_diff_density_min -0.613
_refine_diff_density_rms 0.078
_refine_ls_extinction_method none
_refine_ls_goodness_of_fit_ref 0.989
_refine_ls_hydrogen_treatment mixed
_refine_ls_matrix_type full
_refine_ls_number_parameters 907
_refine_ls_number_reflns 13368
_refine_ls_number_restraints 543
_refine_ls_restrained_S_all 1.037
_refine_ls_R_factor_all 0.1166
_refine_ls_R_factor_gt 0.0499
_refine_ls_shift/su_max 0.001
_refine_ls_shift/su_mean 0.000
_refine_ls_structure_factor_coef Fsqd
_refine_ls_weighting_details 'w=1/[\s^2^(Fo^2^)+(0.0544P)^2^] where P=(Fo^2^+2Fc^2^)/3'
_refine_ls_weighting_scheme calc
_refine_ls_wR_factor_gt 0.1016
_refine_ls_wR_factor_ref 0.1224
_reflns_Friedel_coverage 0.000
_reflns_number_gt 7686
_reflns_number_total 13368
_reflns_threshold_expression 'I > 2\s(I)'
_cod_data_source_file c5sc04150c3.cif
_cod_data_source_block 6
_cod_original_cell_volume 5894(2)
_cod_database_code 1540712
_shelx_space_group_comment
;
The symmetry employed for this shelxl refinement is uniquely defined
by the following loop, which should always be used as a source of
symmetry information in preference to the above space-group names.
They are only intended as comments.
;
_shelxl_version_number 2014-3

loop_
_space_group_symop_operation_xyz
'x, y, z'
'-x, y+1/2, -z+1/2'
'-x, -y, -z'
'x, -y-1/2, z-1/2'

loop_
_atom_site_label
_atom_site_type_symbol
_atom_site_fract_x
_atom_site_fract_y
_atom_site_fract_z
_atom_site_U_iso_or_equiv
_atom_site_adp_type
_atom_site_occupancy
_atom_site_site_symmetry_order
_atom_site_calc_flag
_atom_site_refinement_flags_posn
_atom_site_refinement_flags_adp
_atom_site_refinement_flags_occupancy
_atom_site_disorder_assembly
_atom_site_disorder_group
Rh1 Rh 0.90917(2) 0.75373(2) 0.35308(2) 0.03049(9) Uani 1 1 d . . . . .
C1 C 0.9192(3) 0.75411(14) 0.47557(19) 0.0446(9) Uani 1 1 d . . . . .
C2 C 0.8297(3) 0.72268(16) 0.4369(2) 0.0503(10) Uani 1 1 d . . . . .
C3 C 0.8729(4) 0.68208(15) 0.4037(2) 0.0538(11) Uani 1 1 d . . . . .
C4 C 0.9901(3) 0.68782(13) 0.4229(2) 0.0446(9) Uani 1 1 d . . . . .
C5 C 1.0175(3) 0.73301(13) 0.46823(19) 0.0395(9) Uani 1 1 d . . . . .
C6 C 0.9137(4) 0.79825(16) 0.5261(2) 0.0647(13) Uani 1 1 d . . . . .
H6A H 0.9234 0.7864 0.5785 0.097 Uiso 1 1 calc R U . . .
H6B H 0.8420 0.8148 0.5066 0.097 Uiso 1 1 calc R U . . .
H6C H 0.9722 0.8223 0.5261 0.097 Uiso 1 1 calc R U . . .
C7 C 0.7130(4) 0.7247(2) 0.4421(3) 0.0923(18) Uani 1 1 d . . . . .
H7A H 0.7028 0.6982 0.4767 0.138 Uiso 1 1 calc R U . . .
H7B H 0.6610 0.7196 0.3911 0.138 Uiso 1 1 calc R U . . .
H7C H 0.6998 0.7577 0.4619 0.138 Uiso 1 1 calc R U . . .
C8 C 0.8088(5) 0.63881(18) 0.3586(3) 0.0939(19) Uani 1 1 d . . . . .
H8A H 0.8161 0.6093 0.3920 0.141 Uiso 1 1 calc R U . . .
H8B H 0.8375 0.6308 0.3158 0.141 Uiso 1 1 calc R U . . .
H8C H 0.7310 0.6482 0.3387 0.141 Uiso 1 1 calc R U . . .
C9 C 1.0693(4) 0.65026(16) 0.4089(2) 0.0728(14) Uani 1 1 d . . . . .
H9A H 1.0769 0.6221 0.4448 0.109 Uiso 1 1 calc R U . . .
H9B H 1.1411 0.6663 0.4166 0.109 Uiso 1 1 calc R U . . .
H9C H 1.0419 0.6377 0.3563 0.109 Uiso 1 1 calc R U . . .
C10 C 1.1335(3) 0.75062(16) 0.5112(2) 0.0568(11) Uani 1 1 d . . . . .
H10A H 1.1371 0.7874 0.5087 0.085 Uiso 1 1 calc R U . . .
H10B H 1.1862 0.7357 0.4877 0.085 Uiso 1 1 calc R U . . .
H10C H 1.1516 0.7400 0.5649 0.085 Uiso 1 1 calc R U . . .
P1 P 1.02599(7) 0.76536(3) 0.27941(5) 0.0310(2) Uani 1 1 d . . . . .
C11 C 1.1540(3) 0.73081(12) 0.29851(18) 0.0337(8) Uani 1 1 d . . . . .
C12 C 1.2488(3) 0.74809(13) 0.3531(2) 0.0378(8) Uani 1 1 d . . . . .
H12 H 1.2453 0.7774 0.3820 0.045 Uiso 1 1 calc R U . . .
C13 C 1.3480(3) 0.72286(15) 0.3654(2) 0.0501(10) Uani 1 1 d . . . . .
H13 H 1.4117 0.7343 0.4037 0.060 Uiso 1 1 calc R U . . .
C14 C 1.3535(4) 0.68114(15) 0.3217(3) 0.0569(11) Uani 1 1 d . . . . .
H14 H 1.4216 0.6641 0.3296 0.068 Uiso 1 1 calc R U . . .
C15 C 1.2617(4) 0.66396(16) 0.2669(3) 0.0577(11) Uani 1 1 d . . . . .
H15 H 1.2667 0.6352 0.2372 0.069 Uiso 1 1 calc R U . . .
C16 C 1.1610(3) 0.68851(14) 0.2547(2) 0.0467(9) Uani 1 1 d . . . . .
H16 H 1.0975 0.6765 0.2167 0.056 Uiso 1 1 calc R U . . .
C17 C 1.0598(3) 0.82638(13) 0.24877(19) 0.0347(8) Uani 1 1 d . . . . .
C18 C 1.1134(3) 0.86246(13) 0.3013(2) 0.0426(9) Uani 1 1 d . . . . .
H18 H 1.1306 0.8558 0.3547 0.051 Uiso 1 1 calc R U . . .
C19 C 1.1419(3) 0.90823(15) 0.2763(3) 0.0633(13) Uani 1 1 d . . . . .
H19 H 1.1783 0.9329 0.3125 0.076 Uiso 1 1 calc R U . . .
C20 C 1.1177(4) 0.91812(19) 0.1990(4) 0.0761(16) Uani 1 1 d . . . . .
H20 H 1.1361 0.9499 0.1821 0.091 Uiso 1 1 calc R U . . .
C21 C 1.0669(4) 0.8819(2) 0.1464(3) 0.0708(15) Uani 1 1 d . . . . .
H21 H 1.0524 0.8886 0.0932 0.085 Uiso 1 1 calc R U . . .
C22 C 1.0368(3) 0.83612(15) 0.1699(2) 0.0491(10) Uani 1 1 d . . . . .
H22 H 1.0009 0.8115 0.1333 0.059 Uiso 1 1 calc R U . . .
B1 B 0.8981(4) 0.73132(17) 0.2201(2) 0.0408(10) Uani 1 1 d D . . . .
H1A H 0.832(2) 0.7363(12) 0.2592(16) 0.046(10) Uiso 1 1 d D . . . .
H1B H 0.850(2) 0.7524(11) 0.1690(13) 0.038(9) Uiso 1 1 d D . . . .
H1C H 0.905(3) 0.6902(7) 0.2132(18) 0.050(10) Uiso 1 1 d D . . . .
P2 P 0.81749(7) 0.82996(3) 0.32016(5) 0.0329(2) Uani 1 1 d . . . . .
C23 C 0.7733(3) 0.84633(15) 0.21988(19) 0.0463(9) Uani 1 1 d . . . . .
H23A H 0.7328 0.8782 0.2129 0.069 Uiso 1 1 calc R U . . .
H23B H 0.7255 0.8197 0.1908 0.069 Uiso 1 1 calc R U . . .
H23C H 0.8378 0.8499 0.2014 0.069 Uiso 1 1 calc R U . . .
C24 C 0.8843(3) 0.88667(13) 0.3668(2) 0.0437(9) Uani 1 1 d . . . . .
H24A H 0.9484 0.8941 0.3493 0.066 Uiso 1 1 calc R U . . .
H24B H 0.9082 0.8817 0.4224 0.066 Uiso 1 1 calc R U . . .
H24C H 0.8325 0.9149 0.3539 0.066 Uiso 1 1 calc R U . . .
C25 C 0.6860(3) 0.83261(15) 0.3401(2) 0.0494(10) Uani 1 1 d . . . . .
H25A H 0.6502 0.8649 0.3223 0.074 Uiso 1 1 calc R U . . .
H25B H 0.6978 0.8294 0.3954 0.074 Uiso 1 1 calc R U . . .
H25C H 0.6390 0.8050 0.3133 0.074 Uiso 1 1 calc R U . . .
B200 B 0.5143(3) 0.98116(13) 0.7412(2) 0.0255(8) Uani 1 1 d . . . . .
C201 C 0.5421(2) 1.03949(11) 0.72445(16) 0.0235(7) Uani 1 1 d . . . . .
C202 C 0.5320(2) 1.05643(12) 0.64958(17) 0.0266(7) Uani 1 1 d . . . . .
H202 H 0.5079 1.0334 0.6082 0.032 Uiso 1 1 calc R U . . .
C203 C 0.5559(2) 1.10531(12) 0.63411(17) 0.0264(7) Uani 1 1 d . . . . .
C204 C 0.5893(2) 1.14070(12) 0.69209(17) 0.0275(7) Uani 1 1 d . . . . .
H204 H 0.6065 1.1742 0.6814 0.033 Uiso 1 1 calc R U . . .
C205 C 0.5969(2) 1.12564(12) 0.76639(17) 0.0264(7) Uani 1 1 d . . . . .
C206 C 0.5731(2) 1.07655(11) 0.78136(17) 0.0250(7) Uani 1 1 d . . . . .
H206 H 0.5779 1.0676 0.8326 0.030 Uiso 1 1 calc R U . . .
C207 C 0.5439(3) 1.12232(13) 0.55392(18) 0.0359(8) Uani 1 1 d . . . . .
F1 F 0.52154(18) 1.08519(8) 0.50283(10) 0.0481(5) Uani 1 1 d . U . . .
F2 F 0.4648(2) 1.15676(9) 0.52992(11) 0.0632(7) Uani 1 1 d . U . . .
F3 F 0.63550(19) 1.14456(9) 0.54742(11) 0.0627(7) Uani 1 1 d . U . . .
C208 C 0.6281(3) 1.16307(13) 0.83037(19) 0.0365(8) Uani 1 1 d . . . . .
F4 F 0.67866(18) 1.20370(8) 0.81346(11) 0.0533(6) Uani 1 1 d . U . . .
F5 F 0.53998(18) 1.18018(8) 0.84839(12) 0.0515(6) Uani 1 1 d . U . . .
F6 F 0.69458(19) 1.14360(8) 0.89520(11) 0.0527(6) Uani 1 1 d . U . . .
C209 C 0.5735(2) 0.93991(11) 0.69935(16) 0.0251(7) Uani 1 1 d . . . . .
C210 C 0.6628(3) 0.95076(12) 0.67136(16) 0.0274(7) Uani 1 1 d . . . . .
H210 H 0.6889 0.9844 0.6735 0.033 Uiso 1 1 calc R U . . .
C211 C 0.7139(2) 0.91352(11) 0.64062(16) 0.0288(7) Uani 1 1 d D . . . .
C212 C 0.6802(3) 0.86416(12) 0.63729(17) 0.0309(7) Uani 1 1 d . . . . .
H212 H 0.7165 0.8389 0.6170 0.037 Uiso 1 1 calc R U . . .
C213 C 0.5922(3) 0.85209(12) 0.66413(17) 0.0296(7) Uani 1 1 d . . . . .
C214 C 0.5410(3) 0.88955(12) 0.69477(17) 0.0286(7) Uani 1 1 d . . . . .
H214 H 0.4813 0.8804 0.7133 0.034 Uiso 1 1 calc R U . . .
C215 C 0.8043(3) 0.92677(12) 0.6072(2) 0.0464(10) Uani 1 1 d D . . . .
F7 F 0.8488(9) 0.9718(2) 0.6291(7) 0.046(2) Uani 0.57(3) 1 d D U P A 1
F8 F 0.7661(7) 0.9296(7) 0.5294(2) 0.081(3) Uani 0.57(3) 1 d D U P A 1
F9 F 0.8852(7) 0.8937(3) 0.6214(8) 0.072(3) Uani 0.57(3) 1 d D U P A 1
F107 F 0.7870(12) 0.9099(7) 0.5359(6) 0.088(4) Uani 0.43(3) 1 d D U P A 2
F109 F 0.8253(11) 0.9755(2) 0.6068(10) 0.054(3) Uani 0.43(3) 1 d D U P A 2
F108 F 0.9000(6) 0.9050(6) 0.6478(10) 0.080(3) Uani 0.43(3) 1 d D U P A 2
C216 C 0.5505(3) 0.79944(13) 0.6607(2) 0.0404(9) Uani 1 1 d . . . . .
F10 F 0.5962(2) 0.76821(8) 0.62199(15) 0.0684(7) Uani 1 1 d . U . . .
F11 F 0.44342(19) 0.79645(8) 0.62900(17) 0.0748(8) Uani 1 1 d . U . . .
F12 F 0.5699(3) 0.77912(9) 0.72997(13) 0.0822(8) Uani 1 1 d . U . . .
C217 C 0.5653(2) 0.96799(11) 0.83342(16) 0.0249(7) Uani 1 1 d . . . . .
C218 C 0.6752(2) 0.98057(11) 0.86892(17) 0.0262(7) Uani 1 1 d . . . . .
H218 H 0.7156 0.9966 0.8393 0.031 Uiso 1 1 calc R U . . .
C219 C 0.7280(2) 0.97076(12) 0.94551(17) 0.0275(7) Uani 1 1 d . . . . .
C220 C 0.6733(3) 0.94661(12) 0.99022(18) 0.0345(8) Uani 1 1 d . . . . .
H220 H 0.7089 0.9399 1.0428 0.041 Uiso 1 1 calc R U . . .
C221 C 0.5645(3) 0.93238(12) 0.95640(17) 0.0308(8) Uani 1 1 d D . . . .
C222 C 0.5119(3) 0.94271(11) 0.87954(17) 0.0289(7) Uani 1 1 d . . . . .
H222 H 0.4377 0.9323 0.8578 0.035 Uiso 1 1 calc R U . . .
C223 C 0.8452(3) 0.98717(14) 0.97891(19) 0.0381(8) Uani 1 1 d . . . . .
F13 F 0.90371(16) 0.98030(10) 0.92930(12) 0.0623(7) Uani 1 1 d . U . . .
F14 F 0.85522(19) 1.03570(9) 0.99538(15) 0.0729(7) Uani 1 1 d . U . . .
F15 F 0.89810(17) 0.96180(10) 1.04138(12) 0.0618(7) Uani 1 1 d . U . . .
C224 C 0.5053(3) 0.90486(13) 1.00343(18) 0.0438(9) Uani 1 1 d D . . . .
F16 F 0.5258(13) 0.9225(5) 1.0739(4) 0.071(3) Uani 0.53(3) 1 d D U P B 1
F17 F 0.5352(13) 0.8560(2) 1.0112(9) 0.063(3) Uani 0.53(3) 1 d D U P B 1
F18 F 0.3973(4) 0.9041(7) 0.9732(7) 0.071(3) Uani 0.53(3) 1 d D U P B 1
F116 F 0.4971(17) 0.8559(2) 0.9901(9) 0.074(3) Uani 0.47(3) 1 d D U P B 2
F117 F 0.4033(7) 0.9217(7) 0.9924(10) 0.078(3) Uani 0.47(3) 1 d D U P B 2
F118 F 0.5541(11) 0.9102(6) 1.0786(2) 0.056(3) Uani 0.47(3) 1 d D U P B 2
C225 C 0.3796(2) 0.97526(11) 0.70962(17) 0.0270(7) Uani 1 1 d . . . . .
C226 C 0.3255(3) 0.95714(12) 0.63573(18) 0.0308(7) Uani 1 1 d . . . . .
H226 H 0.3679 0.9471 0.6033 0.037 Uiso 1 1 calc R U . . .
C227 C 0.2117(3) 0.95357(12) 0.60897(18) 0.0344(8) Uani 1 1 d D . . . .
C228 C 0.1466(3) 0.96572(13) 0.6552(2) 0.0396(9) Uani 1 1 d . . . . .
H228 H 0.0690 0.9617 0.6374 0.047 Uiso 1 1 calc R U . . .
C229 C 0.1981(3) 0.98398(12) 0.72804(19) 0.0359(8) Uani 1 1 d D . . . .
C230 C 0.3111(3) 0.98948(12) 0.75340(18) 0.0300(7) Uani 1 1 d . . . . .
H230 H 0.3437 1.0035 0.8027 0.036 Uiso 1 1 calc R U . . .
C231 C 0.1578(3) 0.93304(13) 0.5305(2) 0.0540(11) Uani 1 1 d D . . . .
F19 F 0.2070(12) 0.9464(5) 0.4792(5) 0.072(3) Uani 0.44(2) 1 d D U P C 1
F20 F 0.1592(14) 0.88270(19) 0.5301(5) 0.074(3) Uani 0.44(2) 1 d D U P C 1
F21 F 0.0537(7) 0.9458(7) 0.5030(7) 0.103(4) Uani 0.44(2) 1 d D U P C 1
F119 F 0.1196(11) 0.8870(2) 0.5309(5) 0.102(4) Uani 0.56(2) 1 d D U P C 2
F120 F 0.0728(6) 0.9609(3) 0.4908(4) 0.060(2) Uani 0.56(2) 1 d D U P C 2
F121 F 0.2249(6) 0.9315(5) 0.4869(4) 0.070(3) Uani 0.56(2) 1 d D U P C 2
C232 C 0.1325(3) 0.99556(14) 0.7815(2) 0.0532(11) Uani 1 1 d D . . . .
F22 F 0.1387(7) 1.04311(17) 0.8031(4) 0.0538(18) Uani 0.585(15) 1 d D U P D 1
F23 F 0.0310(5) 0.9807(4) 0.7616(5) 0.092(3) Uani 0.585(15) 1 d D U P D 1
F24 F 0.1779(7) 0.9710(3) 0.8508(3) 0.070(2) Uani 0.585(15) 1 d D U P D 1
F122 F 0.1218(13) 0.9586(3) 0.8231(8) 0.097(3) Uani 0.415(15) 1 d D U P D 2
F123 F 0.1694(9) 1.0359(4) 0.8240(6) 0.066(3) Uani 0.415(15) 1 d D U P D 2
F124 F 0.0299(5) 1.0103(6) 0.7387(5) 0.094(4) Uani 0.415(15) 1 d D U P D 2

loop_
_atom_site_aniso_label
_atom_site_aniso_U_11
_atom_site_aniso_U_22
_atom_site_aniso_U_33
_atom_site_aniso_U_23
_atom_site_aniso_U_13
_atom_site_aniso_U_12
Rh1 0.03381(16) 0.02795(15) 0.03214(15) 0.00149(11) 0.01348(12) -0.00381(12)
C1 0.062(3) 0.045(2) 0.0358(19) 0.0060(17) 0.0270(19) -0.002(2)
C2 0.055(3) 0.055(3) 0.047(2) 0.018(2) 0.025(2) -0.004(2)
C3 0.077(3) 0.038(2) 0.046(2) 0.0125(18) 0.017(2) -0.022(2)
C4 0.068(3) 0.026(2) 0.043(2) 0.0117(16) 0.021(2) 0.0020(19)
C5 0.051(2) 0.036(2) 0.0331(18) 0.0087(16) 0.0162(18) 0.0003(18)
C6 0.105(4) 0.059(3) 0.041(2) -0.001(2) 0.037(2) 0.013(3)
C7 0.064(3) 0.116(5) 0.109(4) 0.048(4) 0.044(3) -0.010(3)
C8 0.137(5) 0.049(3) 0.082(3) 0.008(3) 0.010(3) -0.047(3)
C9 0.121(4) 0.040(3) 0.067(3) 0.022(2) 0.045(3) 0.024(3)
C10 0.059(3) 0.061(3) 0.040(2) 0.012(2) -0.001(2) -0.004(2)
P1 0.0330(5) 0.0288(5) 0.0335(4) 0.0015(4) 0.0133(4) -0.0004(4)
C11 0.039(2) 0.0262(18) 0.0406(19) 0.0023(15) 0.0193(17) 0.0001(15)
C12 0.040(2) 0.0252(18) 0.052(2) 0.0046(16) 0.0181(18) 0.0017(16)
C13 0.037(2) 0.041(2) 0.070(3) 0.012(2) 0.012(2) 0.0066(18)
C14 0.053(3) 0.042(2) 0.082(3) 0.009(2) 0.029(3) 0.017(2)
C15 0.063(3) 0.041(2) 0.076(3) -0.002(2) 0.031(3) 0.015(2)
C16 0.050(2) 0.039(2) 0.054(2) -0.0026(18) 0.019(2) 0.0015(18)
C17 0.0312(19) 0.033(2) 0.047(2) 0.0113(16) 0.0228(17) 0.0076(16)
C18 0.032(2) 0.030(2) 0.066(2) 0.0105(18) 0.0153(19) 0.0039(16)
C19 0.034(2) 0.032(2) 0.123(4) 0.010(3) 0.023(3) 0.0027(18)
C20 0.059(3) 0.050(3) 0.141(5) 0.055(3) 0.064(3) 0.022(2)
C21 0.073(3) 0.074(4) 0.087(3) 0.042(3) 0.058(3) 0.034(3)
C22 0.055(3) 0.051(2) 0.051(2) 0.0162(19) 0.030(2) 0.015(2)
B1 0.049(3) 0.041(3) 0.035(2) -0.0090(19) 0.016(2) -0.006(2)
P2 0.0278(5) 0.0337(5) 0.0382(5) -0.0010(4) 0.0114(4) -0.0007(4)
C23 0.042(2) 0.047(2) 0.047(2) 0.0041(18) 0.0094(19) 0.0106(18)
C24 0.039(2) 0.038(2) 0.054(2) -0.0008(18) 0.0138(19) 0.0033(17)
C25 0.031(2) 0.052(3) 0.071(3) 0.003(2) 0.023(2) 0.0031(18)
B200 0.0214(19) 0.0240(19) 0.0310(19) -0.0011(15) 0.0074(16) -0.0031(15)
C201 0.0172(16) 0.0266(17) 0.0273(16) 0.0017(13) 0.0074(13) -0.0015(13)
C202 0.0218(17) 0.0295(18) 0.0289(16) -0.0046(14) 0.0079(14) -0.0007(14)
C203 0.0202(16) 0.0288(18) 0.0301(17) 0.0046(14) 0.0074(14) 0.0016(13)
C204 0.0239(17) 0.0257(18) 0.0342(18) 0.0047(14) 0.0104(15) 0.0044(14)
C205 0.0219(17) 0.0258(17) 0.0316(17) -0.0004(14) 0.0082(14) 0.0032(13)
C206 0.0205(16) 0.0280(17) 0.0283(16) 0.0029(14) 0.0100(14) 0.0036(13)
C207 0.040(2) 0.036(2) 0.0320(18) 0.0051(16) 0.0113(16) -0.0008(17)
F1 0.0704(15) 0.0457(13) 0.0273(10) -0.0011(9) 0.0130(10) -0.0037(11)
F2 0.0857(18) 0.0642(16) 0.0371(11) 0.0179(11) 0.0143(12) 0.0364(14)
F3 0.0694(16) 0.0799(18) 0.0447(12) 0.0057(11) 0.0258(12) -0.0263(13)
C208 0.045(2) 0.0293(19) 0.0369(19) -0.0017(16) 0.0143(18) -0.0039(17)
F4 0.0762(15) 0.0392(12) 0.0482(12) -0.0096(10) 0.0239(12) -0.0281(11)
F5 0.0595(14) 0.0414(13) 0.0638(13) -0.0144(10) 0.0341(12) 0.0037(11)
F6 0.0722(15) 0.0421(13) 0.0338(11) -0.0058(9) 0.0001(11) 0.0027(11)
C209 0.0215(16) 0.0280(18) 0.0243(15) -0.0012(13) 0.0048(13) -0.0032(13)
C210 0.0265(17) 0.0231(17) 0.0305(16) -0.0027(14) 0.0050(14) -0.0021(14)
C211 0.0228(17) 0.0297(19) 0.0342(17) -0.0020(14) 0.0089(15) -0.0002(14)
C212 0.0297(18) 0.0287(19) 0.0350(18) -0.0028(14) 0.0107(15) 0.0038(15)
C213 0.0306(18) 0.0223(17) 0.0316(17) 0.0012(13) 0.0026(15) 0.0008(14)
C214 0.0269(18) 0.0285(18) 0.0315(17) 0.0046(14) 0.0103(15) -0.0012(14)
C215 0.044(2) 0.034(2) 0.070(3) -0.007(2) 0.031(2) -0.0056(19)
F7 0.043(3) 0.031(3) 0.073(5) -0.003(2) 0.033(3) -0.009(2)
F8 0.083(4) 0.123(7) 0.048(3) -0.008(3) 0.037(3) -0.037(4)
F9 0.060(4) 0.039(3) 0.143(6) -0.004(4) 0.072(4) 0.007(3)
F107 0.102(6) 0.089(7) 0.107(6) -0.049(5) 0.082(5) -0.031(5)
F109 0.057(5) 0.043(4) 0.081(6) 0.008(3) 0.048(5) 0.004(3)
F108 0.033(4) 0.047(6) 0.162(8) 0.023(6) 0.032(4) 0.006(3)
C216 0.038(2) 0.029(2) 0.057(2) 0.0017(17) 0.0174(19) 0.0007(17)
F10 0.0792(17) 0.0290(12) 0.114(2) -0.0177(13) 0.0539(16) -0.0081(11)
F11 0.0432(14) 0.0306(13) 0.142(2) 0.0005(14) 0.0134(15) -0.0107(11)
F12 0.141(2) 0.0395(14) 0.0636(15) 0.0171(12) 0.0261(16) -0.0218(15)
C217 0.0262(18) 0.0207(16) 0.0295(16) -0.0023(13) 0.0107(14) -0.0026(13)
C218 0.0217(17) 0.0269(18) 0.0321(17) 0.0016(14) 0.0113(14) -0.0005(13)
C219 0.0239(17) 0.0276(18) 0.0296(17) -0.0001(14) 0.0056(15) -0.0005(14)
C220 0.041(2) 0.037(2) 0.0241(16) 0.0005(15) 0.0086(16) 0.0014(16)
C221 0.0315(19) 0.0318(19) 0.0326(17) 0.0047(14) 0.0149(16) 0.0022(15)
C222 0.0258(18) 0.0276(18) 0.0360(18) -0.0054(14) 0.0132(15) -0.0024(14)
C223 0.031(2) 0.041(2) 0.0373(19) 0.0033(17) 0.0040(17) 0.0005(17)
F13 0.0282(12) 0.103(2) 0.0542(13) -0.0016(13) 0.0102(11) -0.0144(12)
F14 0.0485(14) 0.0503(16) 0.1005(19) -0.0181(14) -0.0079(13) -0.0129(12)
F15 0.0335(12) 0.0892(18) 0.0500(13) 0.0284(12) -0.0075(10) -0.0039(12)
C224 0.046(3) 0.052(3) 0.038(2) 0.0048(19) 0.018(2) -0.006(2)
F16 0.102(6) 0.080(5) 0.053(4) -0.018(3) 0.055(4) -0.022(5)
F17 0.075(5) 0.045(4) 0.081(5) 0.017(3) 0.043(5) -0.010(3)
F18 0.049(4) 0.106(6) 0.066(4) 0.021(4) 0.028(3) -0.020(3)
F116 0.104(7) 0.064(5) 0.065(5) -0.005(3) 0.043(5) -0.043(4)
F117 0.052(4) 0.113(7) 0.086(6) 0.038(5) 0.045(4) 0.010(4)
F118 0.054(5) 0.084(6) 0.033(3) 0.012(3) 0.020(3) -0.011(4)
C225 0.0261(17) 0.0221(17) 0.0313(17) 0.0001(13) 0.0060(15) -0.0016(13)
C226 0.0282(19) 0.0262(18) 0.0362(18) 0.0009(14) 0.0070(15) 0.0003(14)
C227 0.031(2) 0.0258(18) 0.0407(19) -0.0034(15) 0.0026(17) -0.0015(15)
C228 0.0209(18) 0.032(2) 0.062(2) -0.0048(18) 0.0063(18) -0.0029(15)
C229 0.0278(19) 0.0309(19) 0.050(2) -0.0049(16) 0.0127(17) 0.0010(15)
C230 0.0270(18) 0.0292(18) 0.0315(17) -0.0011(14) 0.0050(15) -0.0010(14)
C231 0.040(3) 0.050(3) 0.061(3) -0.016(2) -0.001(2) 0.001(2)
F19 0.091(7) 0.064(6) 0.040(4) 0.014(4) -0.014(4) -0.004(5)
F20 0.101(7) 0.037(4) 0.072(5) -0.033(4) 0.006(4) -0.016(4)
F21 0.042(4) 0.129(8) 0.103(7) -0.066(6) -0.032(4) 0.017(5)
F119 0.125(7) 0.059(5) 0.083(5) -0.008(4) -0.030(4) -0.043(4)
F120 0.047(3) 0.068(4) 0.050(3) 0.001(3) -0.009(3) 0.009(3)
F121 0.053(3) 0.098(6) 0.047(4) -0.027(4) -0.004(3) 0.028(4)
C232 0.027(2) 0.059(3) 0.076(3) -0.012(2) 0.020(2) 0.000(2)
F22 0.066(4) 0.045(3) 0.061(4) -0.001(2) 0.035(3) 0.015(2)
F23 0.042(3) 0.131(6) 0.115(5) -0.062(5) 0.045(3) -0.042(3)
F24 0.065(4) 0.080(4) 0.085(4) 0.024(3) 0.056(3) 0.015(3)
F122 0.090(7) 0.069(5) 0.174(8) 0.024(5) 0.104(6) -0.007(5)
F123 0.057(5) 0.085(6) 0.058(5) -0.023(4) 0.018(4) 0.000(4)
F124 0.039(4) 0.137(8) 0.110(6) -0.039(6) 0.029(4) 0.030(4)

loop_
_atom_type_symbol
_atom_type_description
_atom_type_scat_dispersion_real
_atom_type_scat_dispersion_imag
_atom_type_scat_source
C C 0.0033 0.0016 'International Tables Vol C Tables 4.2.6.8 and 6.1.1.4'
H H 0.0000 0.0000 'International Tables Vol C Tables 4.2.6.8 and 6.1.1.4'
B B 0.0013 0.0007 'International Tables Vol C Tables 4.2.6.8 and 6.1.1.4'
F F 0.0171 0.0103 'International Tables Vol C Tables 4.2.6.8 and 6.1.1.4'
P P 0.1023 0.0942 'International Tables Vol C Tables 4.2.6.8 and 6.1.1.4'
Rh Rh -1.1178 0.9187 'International Tables Vol C Tables 4.2.6.8 and 6.1.1.4'

loop_
_geom_angle_atom_site_label_1
_geom_angle_atom_site_label_2
_geom_angle_atom_site_label_3
_geom_angle
C1 Rh1 C5 37.28(13)
C1 Rh1 C3 62.48(14)
C5 Rh1 C3 62.61(14)
C1 Rh1 C2 37.35(14)
C5 Rh1 C2 62.41(14)
C3 Rh1 C2 37.34(15)
C1 Rh1 C4 62.88(14)
C5 Rh1 C4 37.80(13)
C3 Rh1 C4 37.62(15)
C2 Rh1 C4 62.80(14)
C1 Rh1 P1 137.72(11)
C5 Rh1 P1 105.10(10)
C3 Rh1 P1 127.41(12)
C2 Rh1 P1 162.61(11)
C4 Rh1 P1 99.85(10)
C1 Rh1 P2 97.63(10)
C5 Rh1 P2 125.83(10)
C3 Rh1 P2 134.66(13)
C2 Rh1 P2 101.83(11)
C4 Rh1 P2 160.50(9)
P1 Rh1 P2 95.35(3)
C1 Rh1 B1 166.28(15)
C5 Rh1 B1 135.56(15)
C3 Rh1 B1 104.19(15)
C2 Rh1 B1 133.08(15)
C4 Rh1 B1 104.88(15)
P1 Rh1 B1 46.74(11)
P2 Rh1 B1 94.42(12)
C1 Rh1 H1A 146.6(8)
C5 Rh1 H1A 150.2(11)
C3 Rh1 H1A 93.2(10)
C2 Rh1 H1A 109.5(8)
C4 Rh1 H1A 112.4(11)
P1 Rh1 H1A 74.8(7)
P2 Rh1 H1A 83.3(10)
B1 Rh1 H1A 29.2(6)
C5 C1 C2 108.8(3)
C5 C1 C6 124.7(4)
C2 C1 C6 126.0(4)
C5 C1 Rh1 71.86(19)
C2 C1 Rh1 72.2(2)
C6 C1 Rh1 128.8(3)
C1 C2 C3 107.7(3)
C1 C2 C7 127.1(4)
C3 C2 C7 124.2(4)
C1 C2 Rh1 70.42(19)
C3 C2 Rh1 71.1(2)
C7 C2 Rh1 133.0(3)
C2 C3 C4 108.6(3)
C2 C3 C8 126.6(4)
C4 C3 C8 124.8(4)
C2 C3 Rh1 71.5(2)
C4 C3 Rh1 71.5(2)
C8 C3 Rh1 124.8(3)
C3 C4 C5 106.6(3)
C3 C4 C9 126.3(4)
C5 C4 C9 126.4(4)
C3 C4 Rh1 70.9(2)
C5 C4 Rh1 70.6(2)
C9 C4 Rh1 130.3(2)
C1 C5 C4 108.3(3)
C1 C5 C10 125.3(3)
C4 C5 C10 125.7(4)
C1 C5 Rh1 70.9(2)
C4 C5 Rh1 71.6(2)
C10 C5 Rh1 130.4(2)
C1 C6 H6A 109.5
C1 C6 H6B 109.5
H6A C6 H6B 109.5
C1 C6 H6C 109.5
H6A C6 H6C 109.5
H6B C6 H6C 109.5
C2 C7 H7A 109.5
C2 C7 H7B 109.5
H7A C7 H7B 109.5
C2 C7 H7C 109.5
H7A C7 H7C 109.5
H7B C7 H7C 109.5
C3 C8 H8A 109.5
C3 C8 H8B 109.5
H8A C8 H8B 109.5
C3 C8 H8C 109.5
H8A C8 H8C 109.5
H8B C8 H8C 109.5
C4 C9 H9A 109.5
C4 C9 H9B 109.5
H9A C9 H9B 109.5
C4 C9 H9C 109.5
H9A C9 H9C 109.5
H9B C9 H9C 109.5
C5 C10 H10A 109.5
C5 C10 H10B 109.5
H10A C10 H10B 109.5
C5 C10 H10C 109.5
H10A C10 H10C 109.5
H10B C10 H10C 109.5
C17 P1 C11 103.34(15)
C17 P1 B1 119.55(19)
C11 P1 B1 116.09(19)
C17 P1 Rh1 123.75(11)
C11 P1 Rh1 121.24(11)
B1 P1 Rh1 71.13(13)
C12 C11 C16 119.1(3)
C12 C11 P1 120.6(2)
C16 C11 P1 120.2(3)
C13 C12 C11 120.7(3)
C13 C12 H12 119.7
C11 C12 H12 119.7
C14 C13 C12 119.5(4)
C14 C13 H13 120.2
C12 C13 H13 120.2
C15 C14 C13 120.7(4)
C15 C14 H14 119.6
C13 C14 H14 119.6
C14 C15 C16 120.3(4)
C14 C15 H15 119.8
C16 C15 H15 119.8
C15 C16 C11 119.6(4)
C15 C16 H16 120.2
C11 C16 H16 120.2
C18 C17 C22 119.6(3)
C18 C17 P1 121.3(3)
C22 C17 P1 119.0(3)
C19 C18 C17 120.1(4)
C19 C18 H18 120.0
C17 C18 H18 120.0
C20 C19 C18 120.3(5)
C20 C19 H19 119.8
C18 C19 H19 119.8
C21 C20 C19 119.9(4)
C21 C20 H20 120.1
C19 C20 H20 120.1
C20 C21 C22 120.9(4)
C20 C21 H21 119.6
C22 C21 H21 119.6
C21 C22 C17 119.2(4)
C21 C22 H22 120.4
C17 C22 H22 120.4
P1 B1 Rh1 62.14(12)
P1 B1 H1A 103.4(15)
Rh1 B1 H1A 43.2(14)
P1 B1 H1B 114.1(17)
Rh1 B1 H1B 124.6(16)
H1A B1 H1B 97(2)
P1 B1 H1C 116.9(18)
Rh1 B1 H1C 111.6(17)
H1A B1 H1C 105(2)
H1B B1 H1C 116(2)
C23 P2 C24 103.85(18)
C23 P2 C25 99.54(18)
C24 P2 C25 101.85(18)
C23 P2 Rh1 117.02(13)
C24 P2 Rh1 118.14(12)
C25 P2 Rh1 113.80(13)
P2 C23 H23A 109.5
P2 C23 H23B 109.5
H23A C23 H23B 109.5
P2 C23 H23C 109.5
H23A C23 H23C 109.5
H23B C23 H23C 109.5
P2 C24 H24A 109.5
P2 C24 H24B 109.5
H24A C24 H24B 109.5
P2 C24 H24C 109.5
H24A C24 H24C 109.5
H24B C24 H24C 109.5
P2 C25 H25A 109.5
P2 C25 H25B 109.5
H25A C25 H25B 109.5
P2 C25 H25C 109.5
H25A C25 H25C 109.5
H25B C25 H25C 109.5
C201 B200 C209 112.9(2)
C201 B200 C225 106.5(2)
C209 B200 C225 110.3(3)
C201 B200 C217 110.4(2)
C209 B200 C217 103.8(2)
C225 B200 C217 113.1(2)
C206 C201 C202 114.9(3)
C206 C201 B200 123.7(3)
C202 C201 B200 121.4(3)
C203 C202 C201 122.4(3)
C203 C202 H202 118.8
C201 C202 H202 118.8
C202 C203 C204 121.1(3)
C202 C203 C207 121.2(3)
C204 C203 C207 117.6(3)
C203 C204 C205 117.9(3)
C203 C204 H204 121.0
C205 C204 H204 121.0
C206 C205 C204 120.5(3)
C206 C205 C208 119.6(3)
C204 C205 C208 119.8(3)
C205 C206 C201 123.0(3)
C205 C206 H206 118.5
C201 C206 H206 118.5
F1 C207 F2 107.1(3)
F1 C207 F3 105.9(3)
F2 C207 F3 105.0(3)
F1 C207 C203 113.7(3)
F2 C207 C203 112.2(3)
F3 C207 C203 112.3(3)
F4 C208 F5 106.2(3)
F4 C208 F6 107.1(3)
F5 C208 F6 105.6(3)
F4 C208 C205 112.9(3)
F5 C208 C205 111.7(3)
F6 C208 C205 112.8(3)
C214 C209 C210 115.6(3)
C214 C209 B200 119.9(3)
C210 C209 B200 124.4(3)
C211 C210 C209 121.7(3)
C211 C210 H210 119.1
C209 C210 H210 119.1
C212 C211 C210 121.3(3)
C212 C211 C215 118.2(3)
C210 C211 C215 120.4(3)
C211 C212 C213 118.6(3)
C211 C212 H212 120.7
C213 C212 H212 120.7
C212 C213 C214 120.0(3)
C212 C213 C216 121.1(3)
C214 C213 C216 118.9(3)
C213 C214 C209 122.8(3)
C213 C214 H214 118.6
C209 C214 H214 118.6
F109 C215 F107 107.5(5)
F9 C215 F7 107.5(4)
F109 C215 F108 105.7(5)
F107 C215 F108 104.7(5)
F9 C215 F8 105.1(4)
F7 C215 F8 104.7(4)
F9 C215 C211 114.4(4)
F109 C215 C211 114.4(5)
F107 C215 C211 113.3(5)
F7 C215 C211 113.5(4)
F108 C215 C211 110.5(5)
F8 C215 C211 111.0(4)
F11 C216 F12 105.7(3)
F11 C216 F10 106.7(3)
F12 C216 F10 105.4(3)
F11 C216 C213 112.6(3)
F12 C216 C213 112.2(3)
F10 C216 C213 113.6(3)
C218 C217 C222 115.6(3)
C218 C217 B200 117.4(3)
C222 C217 B200 126.9(3)
C219 C218 C217 122.9(3)
C219 C218 H218 118.5
C217 C218 H218 118.5
C220 C219 C218 120.5(3)
C220 C219 C223 120.7(3)
C218 C219 C223 118.9(3)
C219 C220 C221 118.3(3)
C219 C220 H220 120.9
C221 C220 H220 120.9
C220 C221 C222 120.9(3)
C220 C221 C224 118.9(3)
C222 C221 C224 120.2(3)
C221 C222 C217 121.8(3)
C221 C222 H222 119.1
C217 C222 H222 119.1
F14 C223 F15 108.0(3)
F14 C223 F13 104.5(3)
F15 C223 F13 105.7(3)
F14 C223 C219 113.2(3)
F15 C223 C219 113.2(3)
F13 C223 C219 111.6(3)
F18 C224 F16 107.1(5)
F116 C224 F117 106.4(5)
F116 C224 F118 106.4(5)
F117 C224 F118 104.8(5)
F18 C224 F17 104.9(5)
F16 C224 F17 105.7(5)
F116 C224 C221 113.7(5)
F18 C224 C221 114.0(4)
F16 C224 C221 113.6(4)
F117 C224 C221 112.6(4)
F118 C224 C221 112.3(4)
F17 C224 C221 110.9(4)
C230 C225 C226 115.5(3)
C230 C225 B200 122.3(3)
C226 C225 B200 122.2(3)
C227 C226 C225 121.7(3)
C227 C226 H226 119.1
C225 C226 H226 119.1
C228 C227 C226 121.3(3)
C228 C227 C231 118.8(3)
C226 C227 C231 119.8(3)
C227 C228 C229 117.9(3)
C227 C228 H228 121.0
C229 C228 H228 121.0
C230 C229 C228 120.6(3)
C230 C229 C232 119.1(3)
C228 C229 C232 120.3(3)
C229 C230 C225 122.9(3)
C229 C230 H230 118.6
C225 C230 H230 118.6
F21 C231 F19 107.2(5)
F119 C231 F121 106.2(5)
F119 C231 F120 106.1(5)
F121 C231 F120 104.7(4)
F21 C231 F20 105.7(5)
F19 C231 F20 104.7(5)
F21 C231 C227 113.4(5)
F119 C231 C227 113.4(4)
F19 C231 C227 113.8(5)
F121 C231 C227 113.0(4)
F120 C231 C227 112.8(4)
F20 C231 C227 111.4(5)
F23 C232 F22 110.0(4)
F122 C232 F123 110.8(5)
F122 C232 F124 108.1(5)
F123 C232 F124 102.5(5)
F23 C232 F24 103.0(4)
F22 C232 F24 101.8(4)
F122 C232 C229 114.3(4)
F23 C232 C229 117.2(4)
F22 C232 C229 113.4(4)
F123 C232 C229 112.4(5)
F124 C232 C229 108.0(4)
F24 C232 C229 109.7(3)

loop_
_geom_bond_atom_site_label_1
_geom_bond_atom_site_label_2
_geom_bond_distance
Rh1 C1 2.204(3)
Rh1 C5 2.217(3)
Rh1 C3 2.222(3)
Rh1 C2 2.227(3)
Rh1 C4 2.230(4)
Rh1 P1 2.3018(10)
Rh1 P2 2.3241(10)
Rh1 B1 2.464(4)
Rh1 H1A 1.77(3)
C1 C5 1.413(5)
C1 C2 1.419(5)
C1 C6 1.506(5)
C2 C3 1.424(6)
C2 C7 1.517(6)
C3 C4 1.435(6)
C3 C8 1.505(6)
C4 C5 1.440(5)
C4 C9 1.492(5)
C5 C10 1.525(5)
C6 H6A 0.9800
C6 H6B 0.9800
C6 H6C 0.9800
C7 H7A 0.9800
C7 H7B 0.9800
C7 H7C 0.9800
C8 H8A 0.9800
C8 H8B 0.9800
C8 H8C 0.9800
C9 H9A 0.9800
C9 H9B 0.9800
C9 H9C 0.9800
C10 H10A 0.9800
C10 H10B 0.9800
C10 H10C 0.9800
P1 C17 1.807(3)
P1 C11 1.811(3)
P1 B1 1.896(4)
C11 C12 1.395(5)
C11 C16 1.397(5)
C12 C13 1.387(5)
C12 H12 0.9500
C13 C14 1.379(5)
C13 H13 0.9500
C14 C15 1.372(6)
C14 H14 0.9500
C15 C16 1.395(5)
C15 H15 0.9500
C16 H16 0.9500
C17 C18 1.385(5)
C17 C22 1.406(5)
C18 C19 1.384(5)
C18 H18 0.9500
C19 C20 1.378(7)
C19 H19 0.9500
C20 C21 1.377(7)
C20 H20 0.9500
C21 C22 1.381(6)
C21 H21 0.9500
C22 H22 0.9500
B1 H1A 1.262(18)
B1 H1B 1.105(17)
B1 H1C 1.105(18)
P2 C23 1.803(3)
P2 C24 1.813(4)
P2 C25 1.815(3)
C23 H23A 0.9800
C23 H23B 0.9800
C23 H23C 0.9800
C24 H24A 0.9800
C24 H24B 0.9800
C24 H24C 0.9800
C25 H25A 0.9800
C25 H25B 0.9800
C25 H25C 0.9800
B200 C201 1.637(4)
B200 C209 1.641(5)
B200 C225 1.645(5)
B200 C217 1.654(4)
C201 C206 1.400(4)
C201 C202 1.409(4)
C202 C203 1.381(4)
C202 H202 0.9500
C203 C204 1.385(4)
C203 C207 1.497(4)
C204 C205 1.391(4)
C204 H204 0.9500
C205 C206 1.384(4)
C205 C208 1.496(4)
C206 H206 0.9500
C207 F1 1.329(4)
C207 F2 1.333(4)
C207 F3 1.343(4)
C208 F4 1.338(4)
C208 F5 1.338(4)
C208 F6 1.339(4)
C209 C214 1.395(4)
C209 C210 1.406(4)
C210 C211 1.389(4)
C210 H210 0.9500
C211 C212 1.374(4)
C211 C215 1.496(5)
C212 C213 1.386(4)
C212 H212 0.9500
C213 C214 1.394(4)
C213 C216 1.490(5)
C214 H214 0.9500
C215 F9 1.318(5)
C215 F109 1.321(5)
C215 F107 1.332(6)
C215 F7 1.332(5)
C215 F108 1.354(6)
C215 F8 1.361(5)
C216 F11 1.316(4)
C216 F12 1.329(4)
C216 F10 1.330(4)
C217 C218 1.397(4)
C217 C222 1.400(4)
C218 C219 1.386(4)
C218 H218 0.9500
C219 C220 1.378(4)
C219 C223 1.499(5)
C220 C221 1.390(4)
C220 H220 0.9500
C221 C222 1.393(4)
C221 C224 1.491(5)
C222 H222 0.9500
C223 F14 1.320(4)
C223 F15 1.324(4)
C223 F13 1.344(4)
C224 F116 1.320(6)
C224 F18 1.321(5)
C224 F16 1.321(5)
C224 F117 1.331(5)
C224 F118 1.338(5)
C224 F17 1.346(5)
C225 C230 1.398(4)
C225 C226 1.407(4)
C226 C227 1.387(4)
C226 H226 0.9500
C227 C228 1.384(5)
C227 C231 1.497(5)
C228 C229 1.386(5)
C228 H228 0.9500
C229 C230 1.382(4)
C229 C232 1.493(5)
C230 H230 0.9500
C231 F21 1.315(6)
C231 F119 1.316(5)
C231 F19 1.321(6)
C231 F121 1.329(5)
C231 F120 1.334(5)
C231 F20 1.336(6)
C232 F122 1.272(5)
C232 F23 1.296(5)
C232 F22 1.317(5)
C232 F123 1.324(5)
C232 F124 1.366(5)
C232 F24 1.388(5)

loop_
_geom_torsion_atom_site_label_1
_geom_torsion_atom_site_label_2
_geom_torsion_atom_site_label_3
_geom_torsion_atom_site_label_4
_geom_torsion
C5 C1 C2 C3 -1.2(4)
C6 C1 C2 C3 -172.8(3)
Rh1 C1 C2 C3 61.7(2)
C5 C1 C2 C7 167.4(4)
C6 C1 C2 C7 -4.2(6)
Rh1 C1 C2 C7 -129.7(4)
C5 C1 C2 Rh1 -63.0(2)
C6 C1 C2 Rh1 125.5(4)
C1 C2 C3 C4 1.0(4)
C7 C2 C3 C4 -168.0(4)
Rh1 C2 C3 C4 62.3(2)
C1 C2 C3 C8 178.6(4)
C7 C2 C3 C8 9.6(6)
Rh1 C2 C3 C8 -120.1(4)
C1 C2 C3 Rh1 -61.3(2)
C7 C2 C3 Rh1 129.7(4)
C2 C3 C4 C5 -0.3(4)
C8 C3 C4 C5 -178.0(3)
Rh1 C3 C4 C5 61.9(2)
C2 C3 C4 C9 171.2(3)
C8 C3 C4 C9 -6.5(6)
Rh1 C3 C4 C9 -126.5(4)
C2 C3 C4 Rh1 -62.3(3)
C8 C3 C4 Rh1 120.1(4)
C2 C1 C5 C4 1.0(4)
C6 C1 C5 C4 172.7(3)
Rh1 C1 C5 C4 -62.2(2)
C2 C1 C5 C10 -170.3(3)
C6 C1 C5 C10 1.4(6)
Rh1 C1 C5 C10 126.5(3)
C2 C1 C5 Rh1 63.2(2)
C6 C1 C5 Rh1 -125.1(3)
C3 C4 C5 C1 -0.4(4)
C9 C4 C5 C1 -171.9(3)
Rh1 C4 C5 C1 61.7(2)
C3 C4 C5 C10 170.9(3)
C9 C4 C5 C10 -0.7(5)
Rh1 C4 C5 C10 -127.0(3)
C3 C4 C5 Rh1 -62.1(2)
C9 C4 C5 Rh1 126.3(4)
C17 P1 C11 C12 59.5(3)
B1 P1 C11 C12 -167.7(3)
Rh1 P1 C11 C12 -84.8(3)
C17 P1 C11 C16 -115.7(3)
B1 P1 C11 C16 17.1(3)
Rh1 P1 C11 C16 100.0(3)
C16 C11 C12 C13 -2.0(5)
P1 C11 C12 C13 -177.2(3)
C11 C12 C13 C14 1.9(5)
C12 C13 C14 C15 -0.9(6)
C13 C14 C15 C16 -0.1(6)
C14 C15 C16 C11 0.0(6)
C12 C11 C16 C15 1.0(5)
P1 C11 C16 C15 176.3(3)
C11 P1 C17 C18 -80.8(3)
B1 P1 C17 C18 148.4(3)
Rh1 P1 C17 C18 62.3(3)
C11 P1 C17 C22 95.5(3)
B1 P1 C17 C22 -35.3(3)
Rh1 P1 C17 C22 -121.4(2)
C22 C17 C18 C19 1.4(5)
P1 C17 C18 C19 177.7(3)
C17 C18 C19 C20 -0.3(6)
C18 C19 C20 C21 -1.3(6)
C19 C20 C21 C22 1.8(7)
C20 C21 C22 C17 -0.8(6)
C18 C17 C22 C21 -0.8(5)
P1 C17 C22 C21 -177.2(3)
C17 P1 B1 Rh1 -118.76(14)
C11 P1 B1 Rh1 116.29(13)
C209 B200 C201 C206 -133.9(3)
C225 B200 C201 C206 104.9(3)
C217 B200 C201 C206 -18.2(4)
C209 B200 C201 C202 48.6(4)
C225 B200 C201 C202 -72.6(3)
C217 B200 C201 C202 164.3(3)
C206 C201 C202 C203 2.9(4)
B200 C201 C202 C203 -179.4(3)
C201 C202 C203 C204 -1.3(5)
C201 C202 C203 C207 -179.7(3)
C202 C203 C204 C205 -0.7(4)
C207 C203 C204 C205 177.7(3)
C203 C204 C205 C206 0.9(4)
C203 C204 C205 C208 -177.4(3)
C204 C205 C206 C201 1.0(5)
C208 C205 C206 C201 179.3(3)
C202 C201 C206 C205 -2.8(4)
B200 C201 C206 C205 179.6(3)
C202 C203 C207 F1 -7.5(4)
C204 C203 C207 F1 174.1(3)
C202 C203 C207 F2 114.2(3)
C204 C203 C207 F2 -64.2(4)
C202 C203 C207 F3 -127.7(3)
C204 C203 C207 F3 53.8(4)
C206 C205 C208 F4 161.9(3)
C204 C205 C208 F4 -19.8(4)
C206 C205 C208 F5 -78.5(4)
C204 C205 C208 F5 99.8(3)
C206 C205 C208 F6 40.3(4)
C204 C205 C208 F6 -141.4(3)
C201 B200 C209 C214 -167.0(3)
C225 B200 C209 C214 -47.9(4)
C217 B200 C209 C214 73.5(3)
C201 B200 C209 C210 17.8(4)
C225 B200 C209 C210 136.9(3)
C217 B200 C209 C210 -101.8(3)
C214 C209 C210 C211 0.6(4)
B200 C209 C210 C211 176.0(3)
C209 C210 C211 C212 -1.0(5)
C209 C210 C211 C215 176.4(3)
C210 C211 C212 C213 1.2(5)
C215 C211 C212 C213 -176.3(3)
C211 C212 C213 C214 -1.0(5)
C211 C212 C213 C216 178.8(3)
C212 C213 C214 C209 0.7(5)
C216 C213 C214 C209 -179.2(3)
C210 C209 C214 C213 -0.4(4)
B200 C209 C214 C213 -176.1(3)
C212 C211 C215 F9 -40.9(8)
C210 C211 C215 F9 141.6(8)
C212 C211 C215 F109 174.5(9)
C210 C211 C215 F109 -3.0(10)
C212 C211 C215 F107 50.9(10)
C210 C211 C215 F107 -126.6(10)
C212 C211 C215 F7 -164.7(8)
C210 C211 C215 F7 17.9(9)
C212 C211 C215 F108 -66.3(10)
C210 C211 C215 F108 116.2(11)
C212 C211 C215 F8 77.8(9)
C210 C211 C215 F8 -99.7(9)
C212 C213 C216 F11 -129.1(3)
C214 C213 C216 F11 50.7(4)
C212 C213 C216 F12 111.7(4)
C214 C213 C216 F12 -68.5(4)
C212 C213 C216 F10 -7.7(5)
C214 C213 C216 F10 172.1(3)
C201 B200 C217 C218 -49.4(4)
C209 B200 C217 C218 71.9(3)
C225 B200 C217 C218 -168.6(3)
C201 B200 C217 C222 134.6(3)
C209 B200 C217 C222 -104.1(3)
C225 B200 C217 C222 15.4(4)
C222 C217 C218 C219 -2.5(4)
B200 C217 C218 C219 -178.9(3)
C217 C218 C219 C220 1.5(5)
C217 C218 C219 C223 -178.1(3)
C218 C219 C220 C221 0.2(5)
C223 C219 C220 C221 179.8(3)
C219 C220 C221 C222 -0.6(5)
C219 C220 C221 C224 178.2(3)
C220 C221 C222 C217 -0.5(5)
C224 C221 C222 C217 -179.3(3)
C218 C217 C222 C221 2.0(4)
B200 C217 C222 C221 178.0(3)
C220 C219 C223 F14 -100.9(4)
C218 C219 C223 F14 78.7(4)
C220 C219 C223 F15 22.4(5)
C218 C219 C223 F15 -158.0(3)
C220 C219 C223 F13 141.5(3)
C218 C219 C223 F13 -38.9(4)
C220 C221 C224 F116 -102.2(11)
C222 C221 C224 F116 76.6(11)
C220 C221 C224 F18 164.0(10)
C222 C221 C224 F18 -17.2(10)
C220 C221 C224 F16 40.9(10)
C222 C221 C224 F16 -140.3(10)
C220 C221 C224 F117 136.7(11)
C222 C221 C224 F117 -44.5(11)
C220 C221 C224 F118 18.7(10)
C222 C221 C224 F118 -162.5(9)
C220 C221 C224 F17 -77.9(10)
C222 C221 C224 F17 100.9(9)
C201 B200 C225 C230 -83.3(3)
C209 B200 C225 C230 153.8(3)
C217 B200 C225 C230 38.2(4)
C201 B200 C225 C226 94.5(3)
C209 B200 C225 C226 -28.4(4)
C217 B200 C225 C226 -144.0(3)
C230 C225 C226 C227 -0.3(4)
B200 C225 C226 C227 -178.3(3)
C225 C226 C227 C228 -2.8(5)
C225 C226 C227 C231 -178.7(3)
C226 C227 C228 C229 3.1(5)
C231 C227 C228 C229 179.1(3)
C227 C228 C229 C230 -0.3(5)
C227 C228 C229 C232 -177.3(3)
C228 C229 C230 C225 -2.9(5)
C232 C229 C230 C225 174.2(3)
C226 C225 C230 C229 3.1(5)
B200 C225 C230 C229 -178.9(3)
C228 C227 C231 F21 24.0(11)
C226 C227 C231 F21 -159.9(11)
C228 C227 C231 F119 -70.6(8)
C226 C227 C231 F119 105.4(8)
C228 C227 C231 F19 146.8(9)
C226 C227 C231 F19 -37.1(9)
C228 C227 C231 F121 168.5(7)
C226 C227 C231 F121 -15.5(8)
C228 C227 C231 F120 50.0(6)
C226 C227 C231 F120 -133.9(6)
C228 C227 C231 F20 -95.0(9)
C226 C227 C231 F20 81.0(9)
C230 C229 C232 F122 -87.5(9)
C228 C229 C232 F122 89.5(9)
C230 C229 C232 F23 -166.7(7)
C228 C229 C232 F23 10.3(8)
C230 C229 C232 F22 63.4(6)
C228 C229 C232 F22 -119.6(6)
C230 C229 C232 F123 39.8(8)
C228 C229 C232 F123 -143.1(8)
C230 C229 C232 F124 152.2(8)
C228 C229 C232 F124 -30.8(8)
C230 C229 C232 F24 -49.7(6)
C228 C229 C232 F24 127.3(5)
